data_7049422
loop_
_publ_author_name
'Fern\'andez-Alvarez, Francisco J'
'Polo, V\'ictor'
'Garc\'ia-Ordu\~na, Pilar'
'Lahoz, Fernando J.'
'P\'erez-Torrente, Jes\'us J'
'Oro, Luis A.'
'Lalrempuia, Ralte'

_publ_section_title
;
 Synthesis and reactivity at the Ir-<sup>Me</sup>Tpm platform: from
 \k<sup>1</sup>-N coordination to \k<sup>3</sup>-N-based organometallic
 chemistry.
;
_journal_issue 19
_journal_name_full 'Dalton transactions (Cambridge, England : 2003)'
_journal_page_first 6455
_journal_page_last 6463
_journal_paper_doi 10.1039/c9dt00703b
_journal_volume 48
_journal_year 2019
_chemical_formula_moiety 'C24 H34 Cl Ir N6'
_chemical_formula_sum 'C24 H34 Cl Ir N6'
_chemical_formula_weight 634.22
_space_group_crystal_system triclinic
_space_group_IT_number 2
_space_group_name_Hall '-P 1'
_space_group_name_H-M_alt 'P -1'
_symmetry_space_group_name_Hall '-P 1'
_symmetry_space_group_name_H-M 'P -1'
_atom_sites_solution_hydrogens mixed
_audit_creation_method SHELXL-2014
_audit_update_record
;
2017-12-21 deposited with the CCDC.    2019-03-25 downloaded from the CCDC.
;
_cell_angle_alpha 90.5790(10)
_cell_angle_beta 95.3880(10)
_cell_angle_gamma 90.4360(10)
_cell_formula_units_Z 4
_cell_length_a 7.5778(3)
_cell_length_b 10.4101(4)
_cell_length_c 30.6151(12)
_cell_measurement_reflns_used 9951
_cell_measurement_temperature 100(2)
_cell_measurement_theta_max 29.467
_cell_measurement_theta_min 2.381
_cell_volume 2404.21(16)
_computing_cell_refinement 'SAINT+ in APEX2 v. 2008.4 (Bruker AXS, 2008)'
_computing_data_collection 'SMART in APEX2 v. 2008.4 (Bruker AXS, 2008)'
_computing_data_reduction 'SAINT+ in APEX2 v. 2008.4 (Bruker AXS, 2008)'
_computing_molecular_graphics 'XP program, SHELXTL v6.12, Bruker2000'
_computing_publication_material 'XCIF program, PLATON(Spek, 1998)'
_computing_structure_refinement 'SHELXL-2014 (Sheldrick, 2014)'
_computing_structure_solution 'SHELXS-2013 (Sheldrick, 2013)'
_diffrn_ambient_temperature 100(2)
_diffrn_detector_area_resol_mean 8.26
_diffrn_measured_fraction_theta_full 0.996
_diffrn_measured_fraction_theta_max 0.899
_diffrn_measurement_device_type 'Bruker APEX DUO CCD system'
_diffrn_measurement_method 'narrow \w frames'
_diffrn_radiation_monochromator graphite
_diffrn_radiation_source 'fine-focus sealed tube'
_diffrn_radiation_type MoK\a
_diffrn_radiation_wavelength 0.71073
_diffrn_reflns_av_R_equivalents 0.0221
_diffrn_reflns_av_unetI/netI 0.0305
_diffrn_reflns_Laue_measured_fraction_full 0.996
_diffrn_reflns_Laue_measured_fraction_max 0.899
_diffrn_reflns_limit_h_max 10
_diffrn_reflns_limit_h_min -10
_diffrn_reflns_limit_k_max 13
_diffrn_reflns_limit_k_min -14
_diffrn_reflns_limit_l_max 42
_diffrn_reflns_limit_l_min -42
_diffrn_reflns_number 25483
_diffrn_reflns_point_group_measured_fraction_full 0.996
_diffrn_reflns_point_group_measured_fraction_max 0.899
_diffrn_reflns_theta_full 27.500
_diffrn_reflns_theta_max 29.625
_diffrn_reflns_theta_min 1.956
_diffrn_standards_decay_% 0
_exptl_absorpt_coefficient_mu 5.689
_exptl_absorpt_correction_T_max 0.5371
_exptl_absorpt_correction_T_min 0.4000
_exptl_absorpt_correction_type multi-scan
_exptl_absorpt_process_details
;
 SADABS: Area-Detector Absorption Correction. (1996) Bruker-AXS 
 within APEX2 package.
;
_exptl_crystal_colour yellow
_exptl_crystal_density_diffrn 1.752
_exptl_crystal_description prism
_exptl_crystal_F_000 1256
_exptl_crystal_recrystallization_method 'Re-crystallisation from solvent: Toluene / deuterated benzene'
_exptl_crystal_size_max 0.191
_exptl_crystal_size_mid 0.179
_exptl_crystal_size_min 0.090
_refine_diff_density_max 1.636
_refine_diff_density_min -1.309
_refine_diff_density_rms 0.112
_refine_ls_extinction_method none
_refine_ls_goodness_of_fit_ref 1.065
_refine_ls_hydrogen_treatment mixed
_refine_ls_matrix_type full
_refine_ls_number_parameters 649
_refine_ls_number_reflns 12204
_refine_ls_number_restraints 0
_refine_ls_restrained_S_all 1.065
_refine_ls_R_factor_all 0.0276
_refine_ls_R_factor_gt 0.0240
_refine_ls_shift/su_max 0.005
_refine_ls_shift/su_mean 0.000
_refine_ls_structure_factor_coef Fsqd
_refine_ls_weighting_details 'w=1/[\s^2^(Fo^2^)+(0.0197P)^2^+3.8880P] where P=(Fo^2^+2Fc^2^)/3'
_refine_ls_weighting_scheme calc
_refine_ls_wR_factor_gt 0.0550
_refine_ls_wR_factor_ref 0.0563
_reflns_Friedel_coverage 0.000
_reflns_number_gt 11060
_reflns_number_total 12204
_reflns_threshold_expression 'I > 2\s(I)'
_cod_data_source_file c9dt00703b2.cif
_cod_data_source_block cmpnd_1
_cod_depositor_comments 'Adding full bibliography for 7049422--7049425.cif.'
_cod_database_code 7049422
_shelx_space_group_comment
;
The symmetry employed for this shelxl refinement is uniquely defined
by the following loop, which should always be used as a source of
symmetry information in preference to the above space-group names.
They are only intended as comments.
;
_shelxl_version_number 2014-3

loop_
_space_group_symop_operation_xyz
'x, y, z'
'-x, -y, -z'

loop_
_atom_site_label
_atom_site_type_symbol
_atom_site_fract_x
_atom_site_fract_y
_atom_site_fract_z
_atom_site_U_iso_or_equiv
_atom_site_adp_type
_atom_site_occupancy
_atom_site_site_symmetry_order
_atom_site_calc_flag
_atom_site_refinement_flags_posn
_atom_site_refinement_flags_adp
Ir1 Ir 0.44604(2) 0.14915(2) 0.31525(2) 0.01247(3) Uani 1 1 d . .
Cl1 Cl 0.63926(10) -0.01790(7) 0.33723(2) 0.01897(14) Uani 1 1 d . .
N1 N 0.3558(3) 0.1539(2) 0.37853(8) 0.0141(5) Uani 1 1 d . .
N2 N 0.4223(3) 0.2341(2) 0.41197(8) 0.0132(5) Uani 1 1 d . .
N3 N 0.7715(3) 0.3643(2) 0.47793(8) 0.0169(5) Uani 1 1 d . .
N4 N 0.7024(3) 0.2611(2) 0.45371(8) 0.0147(5) Uani 1 1 d . .
N5 N 0.4863(3) 0.4965(2) 0.40607(8) 0.0173(5) Uani 1 1 d . .
N6 N 0.6116(3) 0.4095(2) 0.39652(8) 0.0155(5) Uani 1 1 d . .
C1 C 0.2042(4) 0.1052(3) 0.39102(10) 0.0152(6) Uani 1 1 d . .
C2 C 0.1742(4) 0.1573(3) 0.43232(10) 0.0163(6) Uani 1 1 d . .
C3 C 0.3139(4) 0.2381(3) 0.44505(9) 0.0147(6) Uani 1 1 d . .
C4 C 0.0981(4) 0.0093(3) 0.36318(11) 0.0218(6) Uani 1 1 d . .
H4A H -0.0088 0.0502 0.3494 0.033 Uiso 1 1 calc R U
H4B H 0.0641 -0.0619 0.3814 0.033 Uiso 1 1 calc R U
H4C H 0.1690 -0.0236 0.3404 0.033 Uiso 1 1 calc R U
C5 C 0.3498(4) 0.3161(3) 0.48613(10) 0.0195(6) Uani 1 1 d . .
H5A H 0.4487 0.2785 0.5045 0.029 Uiso 1 1 calc R U
HB H 0.2438 0.3167 0.5022 0.029 Uiso 1 1 calc R U
H5C H 0.3805 0.4043 0.4787 0.029 Uiso 1 1 calc R U
C6 C 0.6042(4) 0.2796(3) 0.41107(9) 0.0139(5) Uani 1 1 d . .
C7 C 0.8458(4) 0.3123(3) 0.51460(10) 0.0171(6) Uani 1 1 d . .
C8 C 0.8235(4) 0.1780(3) 0.51431(10) 0.0179(6) Uani 1 1 d . .
H8 H 0.861(5) 0.116(4) 0.5369(12) 0.021 Uiso 1 1 d . U
C9 C 0.7311(4) 0.1468(3) 0.47480(10) 0.0157(6) Uani 1 1 d . .
C10 C 0.9353(4) 0.3963(3) 0.55030(10) 0.0225(7) Uani 1 1 d . .
H10A H 1.0191 0.4544 0.5378 0.034 Uiso 1 1 calc R U
H10B H 0.9991 0.3426 0.5725 0.034 Uiso 1 1 calc R U
H10C H 0.8460 0.4468 0.5639 0.034 Uiso 1 1 calc R U
C11 C 0.6659(4) 0.0204(3) 0.45596(10) 0.0212(6) Uani 1 1 d . .
H11A H 0.5364 0.0167 0.4550 0.032 Uiso 1 1 calc R U
H11B H 0.7170 -0.0490 0.4743 0.032 Uiso 1 1 calc R U
H11C H 0.7017 0.0107 0.4262 0.032 Uiso 1 1 calc R U
C12 C 0.5350(4) 0.6043(3) 0.38739(10) 0.0188(6) Uani 1 1 d . .
C13 C 0.6911(4) 0.5868(3) 0.36647(10) 0.0197(6) Uani 1 1 d . .
C14 C 0.7385(4) 0.4609(3) 0.37308(10) 0.0173(6) Uani 1 1 d . .
C15 C 0.4300(5) 0.7244(3) 0.39068(11) 0.0242(7) Uani 1 1 d . .
H15A H 0.3088 0.7022 0.3968 0.036 Uiso 1 1 calc R U
H15B H 0.4268 0.7708 0.3629 0.036 Uiso 1 1 calc R U
H15C H 0.4854 0.7789 0.4145 0.036 Uiso 1 1 calc R U
C16 C 0.8930(4) 0.3862(3) 0.36065(11) 0.0239(7) Uani 1 1 d . .
H16A H 0.9700 0.3654 0.3871 0.036 Uiso 1 1 calc R U
H16B H 0.9598 0.4374 0.3410 0.036 Uiso 1 1 calc R U
H16C H 0.8511 0.3066 0.3456 0.036 Uiso 1 1 calc R U
C17 C 0.2143(4) 0.2442(3) 0.29052(10) 0.0200(6) Uani 1 1 d . .
C18 C 0.3505(4) 0.3360(3) 0.30113(10) 0.0197(6) Uani 1 1 d . .
C19 C 0.4457(5) 0.4044(3) 0.26639(11) 0.0244(7) Uani 1 1 d . .
H19A H 0.4798 0.4919 0.2771 0.029 Uiso 1 1 calc R U
H19B H 0.3631 0.4131 0.2396 0.029 Uiso 1 1 calc R U
C20 C 0.6115(5) 0.3340(3) 0.25470(11) 0.0254(7) Uani 1 1 d . .
H20B H 0.6263 0.3473 0.2233 0.031 Uiso 1 1 calc R U
H20A H 0.7165 0.3715 0.2721 0.031 Uiso 1 1 calc R U
C21 C 0.6038(4) 0.1904(3) 0.26334(10) 0.0206(6) Uani 1 1 d . .
C22 C 0.4630(4) 0.1103(3) 0.24731(10) 0.0184(6) Uani 1 1 d . .
H22 H 0.485(5) 0.024(4) 0.2456(12) 0.022 Uiso 1 1 d . U
C23 C 0.3055(5) 0.1601(3) 0.21800(10) 0.0231(7) Uani 1 1 d . .
H23A H 0.2639 0.0923 0.1964 0.028 Uiso 1 1 calc R U
H23B H 0.3437 0.2351 0.2015 0.028 Uiso 1 1 calc R U
C24 C 0.1511(4) 0.1996(3) 0.24431(10) 0.0226(7) Uani 1 1 d . .
H24B H 0.0846 0.2698 0.2288 0.027 Uiso 1 1 calc R U
H24A H 0.0692 0.1256 0.2458 0.027 Uiso 1 1 calc R U
Ir31 Ir 0.01689(2) 0.64807(2) 0.19075(2) 0.01349(3) Uani 1 1 d . .
Cl31 Cl -0.10775(11) 0.45181(7) 0.16491(3) 0.02202(15) Uani 1 1 d . .
N31 N 0.1288(3) 0.6694(2) 0.13039(8) 0.0158(5) Uani 1 1 d . .
N32 N 0.0569(3) 0.7324(2) 0.09388(8) 0.0160(5) Uani 1 1 d . .
N33 N -0.2922(4) 0.8543(3) 0.02693(9) 0.0206(5) Uani 1 1 d . .
N34 N -0.2203(3) 0.7547(2) 0.05122(8) 0.0173(5) Uani 1 1 d . .
N35 N 0.0175(4) 0.9919(3) 0.09518(9) 0.0209(5) Uani 1 1 d . .
N36 N -0.1210(3) 0.9156(3) 0.10466(8) 0.0181(5) Uani 1 1 d . .
C31 C 0.2889(4) 0.6299(3) 0.12070(10) 0.0196(6) Uani 1 1 d . .
C32 C 0.3185(4) 0.6697(3) 0.07845(11) 0.0205(6) Uani 1 1 d . .
C33 C 0.1702(4) 0.7352(3) 0.06181(10) 0.0180(6) Uani 1 1 d . .
C34 C 0.4048(5) 0.5531(4) 0.15238(12) 0.0287(8) Uani 1 1 d . .
H34A H 0.4153 0.5961 0.1811 0.043 Uiso 1 1 calc R U
H34B H 0.5226 0.5453 0.1419 0.043 Uiso 1 1 calc R U
H34C H 0.3528 0.4673 0.1549 0.043 Uiso 1 1 calc R U
C35 C 0.1333(4) 0.8001(3) 0.01883(10) 0.0225(7) Uani 1 1 d . .
H35A H 0.0419 0.7517 0.0006 0.034 Uiso 1 1 calc R U
H35B H 0.2420 0.8038 0.0039 0.034 Uiso 1 1 calc R U
H35C H 0.0916 0.8875 0.0237 0.034 Uiso 1 1 calc R U
C36 C -0.1225(4) 0.7805(3) 0.09374(10) 0.0165(6) Uani 1 1 d . .
C37 C -0.3667(4) 0.7978(3) -0.00953(10) 0.0218(6) Uani 1 1 d . .
C38 C -0.3424(4) 0.6641(3) -0.00885(11) 0.0213(6) Uani 1 1 d . .
C39 C -0.2475(4) 0.6384(3) 0.03069(10) 0.0188(6) Uani 1 1 d . .
C40 C -0.4582(5) 0.8776(4) -0.04516(11) 0.0297(8) Uani 1 1 d . .
H40C H -0.5459 0.9325 -0.0328 0.044 Uiso 1 1 calc R U
H40B H -0.5179 0.8211 -0.0678 0.044 Uiso 1 1 calc R U
H40A H -0.3707 0.9313 -0.0582 0.044 Uiso 1 1 calc R U
C41 C -0.1792(5) 0.5142(3) 0.04923(12) 0.0265(7) Uani 1 1 d . .
H41A H -0.0512 0.5094 0.0470 0.040 Uiso 1 1 calc R U
H41B H -0.2389 0.4425 0.0327 0.040 Uiso 1 1 calc R U
H41C H -0.2025 0.5091 0.0801 0.040 Uiso 1 1 calc R U
C42 C -0.0219(5) 1.1072(3) 0.11075(10) 0.0227(7) Uani 1 1 d . .
C43 C -0.1824(5) 1.1040(3) 0.13030(11) 0.0230(7) Uani 1 1 d . .
C44 C -0.2454(4) 0.9806(3) 0.12582(10) 0.0214(6) Uani 1 1 d . .
C45 C 0.1010(5) 1.2185(3) 0.10609(12) 0.0309(8) Uani 1 1 d . .
H45A H 0.2238 1.1909 0.1129 0.046 Uiso 1 1 calc R U
H45B H 0.0745 1.2875 0.1264 0.046 Uiso 1 1 calc R U
H45C H 0.0852 1.2500 0.0759 0.046 Uiso 1 1 calc R U
C46 C -0.4101(4) 0.9187(3) 0.13830(12) 0.0261(7) Uani 1 1 d . .
H46A H -0.4856 0.8941 0.1117 0.039 Uiso 1 1 calc R U
H46B H -0.4736 0.9791 0.1558 0.039 Uiso 1 1 calc R U
H46C H -0.3798 0.8419 0.1556 0.039 Uiso 1 1 calc R U
C47 C 0.1975(4) 0.7854(3) 0.22019(10) 0.0192(6) Uani 1 1 d . .
H47 H 0.281(5) 0.791(4) 0.2032(13) 0.023 Uiso 1 1 d . U
C48 C 0.0338(4) 0.8449(3) 0.20805(10) 0.0179(6) Uani 1 1 d . .
H48 H 0.032(5) 0.896(4) 0.1847(12) 0.021 Uiso 1 1 d . U
C49 C -0.0954(4) 0.8850(3) 0.24076(10) 0.0210(6) Uani 1 1 d . .
H49A H -0.1588 0.9629 0.2299 0.025 Uiso 1 1 calc R U
H49B H -0.0280 0.9072 0.2691 0.025 Uiso 1 1 calc R U
C50 C -0.2316(4) 0.7796(3) 0.24816(11) 0.0208(6) Uani 1 1 d . .
H50 H -0.2631 0.7853 0.2788 0.025 Uiso 1 1 calc R U
H50B H -0.3407 0.7941 0.2285 0.025 Uiso 1 1 calc R U
C51 C -0.1636(4) 0.6465(3) 0.23973(10) 0.0171(6) Uani 1 1 d . .
C52 C -0.0001(4) 0.5992(3) 0.25753(10) 0.0176(6) Uani 1 1 d . .
C53 C 0.1256(4) 0.6761(3) 0.28985(10) 0.0224(7) Uani 1 1 d . .
H53A H 0.1864 0.6168 0.3113 0.027 Uiso 1 1 calc R U
H53B H 0.0563 0.7373 0.3062 0.027 Uiso 1 1 calc R U
C54 C 0.2653(4) 0.7509(3) 0.26666(11) 0.0220(6) Uani 1 1 d . .
H54A H 0.2982 0.8305 0.2835 0.026 Uiso 1 1 calc R U
H54B H 0.3731 0.6981 0.2660 0.026 Uiso 1 1 calc R U
H2 H 0.085(5) 0.142(3) 0.4470(12) 0.019(9) Uiso 1 1 d . .
H6 H 0.654(5) 0.220(3) 0.3900(12) 0.019(9) Uiso 1 1 d . .
H13 H 0.753(5) 0.641(3) 0.3521(11) 0.015(8) Uiso 1 1 d . .
H17 H 0.131(5) 0.238(3) 0.3110(11) 0.014(8) Uiso 1 1 d . .
H18 H 0.339(5) 0.381(3) 0.3283(12) 0.020(9) Uiso 1 1 d . .
H21 H 0.720(5) 0.150(3) 0.2700(12) 0.018(9) Uiso 1 1 d . .
H32 H 0.421(5) 0.658(4) 0.0639(13) 0.027(10) Uiso 1 1 d . .
H36 H -0.168(5) 0.734(4) 0.1169(12) 0.021(9) Uiso 1 1 d . .
H38 H -0.377(5) 0.608(4) -0.0313(13) 0.027(10) Uiso 1 1 d . .
H43 H -0.239(5) 1.168(4) 0.1425(13) 0.031(11) Uiso 1 1 d . .
H51 H -0.248(5) 0.590(3) 0.2298(12) 0.016(9) Uiso 1 1 d . .
H52 H 0.009(4) 0.511(3) 0.2593(11) 0.015(8) Uiso 1 1 d . .

loop_
_atom_site_aniso_label
_atom_site_aniso_U_11
_atom_site_aniso_U_22
_atom_site_aniso_U_33
_atom_site_aniso_U_23
_atom_site_aniso_U_13
_atom_site_aniso_U_12
Ir1 0.01424(5) 0.01190(6) 0.01152(5) 0.00059(4) 0.00255(4) -0.00021(4)
Cl1 0.0203(3) 0.0182(3) 0.0186(3) 0.0004(3) 0.0026(3) 0.0055(3)
N1 0.0164(12) 0.0126(12) 0.0131(11) 0.0007(9) 0.0002(9) -0.0013(9)
N2 0.0149(11) 0.0139(12) 0.0112(11) -0.0010(9) 0.0029(9) -0.0023(9)
N3 0.0187(12) 0.0173(13) 0.0147(12) -0.0014(10) 0.0022(10) -0.0059(10)
N4 0.0168(12) 0.0133(12) 0.0136(12) 0.0009(9) -0.0003(9) -0.0023(9)
N5 0.0216(13) 0.0151(12) 0.0154(12) 0.0003(9) 0.0026(10) 0.0001(10)
N6 0.0181(12) 0.0139(12) 0.0148(12) 0.0017(9) 0.0031(9) -0.0019(9)
C1 0.0144(13) 0.0155(14) 0.0160(14) 0.0025(11) 0.0020(11) 0.0002(11)
C2 0.0140(13) 0.0197(15) 0.0157(14) 0.0036(11) 0.0045(11) 0.0013(11)
C3 0.0161(13) 0.0142(14) 0.0145(13) 0.0034(11) 0.0050(11) 0.0029(11)
C4 0.0191(15) 0.0251(17) 0.0209(16) -0.0009(13) 0.0017(12) -0.0079(12)
C5 0.0215(15) 0.0199(15) 0.0181(15) -0.0011(12) 0.0079(12) -0.0009(12)
C6 0.0143(13) 0.0154(14) 0.0124(13) 0.0001(10) 0.0026(10) -0.0024(11)
C7 0.0149(13) 0.0205(15) 0.0162(14) 0.0003(11) 0.0031(11) -0.0052(11)
C8 0.0174(14) 0.0212(16) 0.0151(14) 0.0019(12) 0.0010(11) -0.0001(12)
C9 0.0168(13) 0.0156(14) 0.0152(14) 0.0017(11) 0.0037(11) 0.0005(11)
C10 0.0250(16) 0.0235(17) 0.0183(15) -0.0004(12) -0.0008(12) -0.0074(13)
C11 0.0299(17) 0.0141(15) 0.0189(15) -0.0002(12) -0.0008(13) -0.0012(12)
C12 0.0259(16) 0.0139(14) 0.0155(14) 0.0009(11) -0.0031(12) -0.0038(12)
C13 0.0239(15) 0.0187(15) 0.0159(14) 0.0053(12) -0.0003(12) -0.0077(12)
C14 0.0178(14) 0.0201(15) 0.0138(14) 0.0014(11) 0.0003(11) -0.0051(11)
C15 0.0339(18) 0.0157(15) 0.0233(16) 0.0027(12) 0.0046(14) -0.0004(13)
C16 0.0202(15) 0.0276(18) 0.0253(17) 0.0055(13) 0.0086(13) -0.0026(13)
C17 0.0206(15) 0.0226(16) 0.0172(15) 0.0043(12) 0.0023(12) 0.0057(12)
C18 0.0261(16) 0.0158(15) 0.0175(15) 0.0012(12) 0.0023(12) 0.0067(12)
C19 0.0379(19) 0.0157(15) 0.0195(16) 0.0022(12) 0.0027(14) -0.0055(13)
C20 0.0337(18) 0.0201(16) 0.0228(16) 0.0038(13) 0.0054(14) -0.0080(14)
C21 0.0258(16) 0.0222(16) 0.0150(14) 0.0008(12) 0.0088(12) -0.0002(13)
C22 0.0275(16) 0.0159(15) 0.0127(14) 0.0000(11) 0.0061(12) 0.0009(12)
C23 0.0326(18) 0.0210(16) 0.0155(15) 0.0010(12) 0.0007(13) -0.0046(13)
C24 0.0238(16) 0.0230(17) 0.0201(16) 0.0029(12) -0.0028(12) 0.0010(13)
Ir31 0.01520(6) 0.01187(6) 0.01360(6) 0.00023(4) 0.00231(4) 0.00065(4)
Cl31 0.0309(4) 0.0145(3) 0.0212(4) -0.0031(3) 0.0060(3) -0.0025(3)
N31 0.0164(12) 0.0143(12) 0.0168(12) 0.0023(9) 0.0022(10) 0.0029(9)
N32 0.0175(12) 0.0166(12) 0.0141(12) 0.0007(9) 0.0023(9) 0.0029(10)
N33 0.0223(13) 0.0234(14) 0.0162(13) 0.0031(10) 0.0017(10) 0.0084(11)
N34 0.0201(12) 0.0176(13) 0.0138(12) -0.0002(10) -0.0003(10) 0.0046(10)
N35 0.0273(14) 0.0178(13) 0.0186(13) 0.0008(10) 0.0075(11) -0.0001(11)
N36 0.0210(13) 0.0177(13) 0.0159(12) -0.0012(10) 0.0031(10) 0.0041(10)
C31 0.0184(14) 0.0196(15) 0.0210(15) 0.0017(12) 0.0031(12) 0.0033(12)
C32 0.0181(15) 0.0226(16) 0.0213(15) -0.0022(12) 0.0053(12) 0.0016(12)
C33 0.0204(14) 0.0169(15) 0.0171(14) -0.0015(11) 0.0037(12) 0.0006(11)
C34 0.0232(16) 0.036(2) 0.0278(18) 0.0083(15) 0.0027(14) 0.0123(15)
C35 0.0279(17) 0.0259(17) 0.0148(14) 0.0022(12) 0.0075(12) 0.0046(13)
C36 0.0161(14) 0.0174(15) 0.0166(14) 0.0009(11) 0.0042(11) 0.0040(11)
C37 0.0195(15) 0.0277(17) 0.0183(15) 0.0000(13) 0.0024(12) 0.0078(13)
C38 0.0209(15) 0.0251(17) 0.0178(15) -0.0038(13) 0.0014(12) 0.0015(13)
C39 0.0204(15) 0.0176(15) 0.0188(15) -0.0005(11) 0.0040(12) 0.0013(12)
C40 0.0334(19) 0.036(2) 0.0188(16) 0.0013(14) -0.0015(14) 0.0149(16)
C41 0.0321(18) 0.0183(16) 0.0281(18) -0.0018(13) -0.0018(14) 0.0035(14)
C42 0.0319(17) 0.0194(16) 0.0166(15) 0.0002(12) 0.0008(13) 0.0039(13)
C43 0.0293(17) 0.0207(16) 0.0183(15) -0.0048(12) -0.0007(13) 0.0098(13)
C44 0.0224(15) 0.0263(17) 0.0153(14) -0.0011(12) 0.0004(12) 0.0099(13)
C45 0.044(2) 0.0215(17) 0.0288(18) 0.0004(14) 0.0115(16) 0.0015(15)
C46 0.0229(16) 0.0293(18) 0.0268(17) -0.0056(14) 0.0061(13) 0.0067(14)
C47 0.0209(15) 0.0203(16) 0.0166(15) 0.0005(12) 0.0022(12) -0.0042(12)
C48 0.0234(15) 0.0139(14) 0.0163(14) 0.0007(11) 0.0012(12) -0.0029(11)
C49 0.0290(17) 0.0142(15) 0.0196(15) -0.0012(11) 0.0018(13) 0.0006(12)
C50 0.0249(16) 0.0189(15) 0.0196(15) -0.0019(12) 0.0073(12) 0.0028(12)
C51 0.0209(15) 0.0151(14) 0.0161(14) -0.0024(11) 0.0056(12) -0.0031(12)
C52 0.0238(15) 0.0132(14) 0.0163(14) 0.0029(11) 0.0040(12) -0.0009(12)
C53 0.0281(17) 0.0224(16) 0.0163(15) 0.0027(12) -0.0007(13) -0.0031(13)
C54 0.0201(15) 0.0245(17) 0.0205(16) 0.0011(12) -0.0022(12) -0.0005(12)

loop_
_atom_type_symbol
_atom_type_description
_atom_type_scat_dispersion_real
_atom_type_scat_dispersion_imag
_atom_type_scat_source
C C 0.0033 0.0016 'International Tables Vol C Tables 4.2.6.8 and 6.1.1.4'
H H 0.0000 0.0000 'International Tables Vol C Tables 4.2.6.8 and 6.1.1.4'
Cl Cl 0.1484 0.1585 'International Tables Vol C Tables 4.2.6.8 and 6.1.1.4'
Ir Ir -1.4442 7.9887 'International Tables Vol C Tables 4.2.6.8 and 6.1.1.4'
N N 0.0061 0.0033 'International Tables Vol C Tables 4.2.6.8 and 6.1.1.4'

loop_
_geom_angle_atom_site_label_1
_geom_angle_atom_site_label_2
_geom_angle_atom_site_label_3
_geom_angle
C17 Ir1 N1 89.48(11)
C17 Ir1 C18 39.17(13)
N1 Ir1 C18 92.18(11)
C17 Ir1 C21 98.15(13)
N1 Ir1 C21 159.45(11)
C18 Ir1 C21 82.13(13)
C17 Ir1 C22 81.97(12)
N1 Ir1 C22 162.11(11)
C18 Ir1 C22 91.04(12)
C21 Ir1 C22 38.37(12)
C17 Ir1 Cl1 160.12(9)
N1 Ir1 Cl1 89.80(7)
C18 Ir1 Cl1 160.68(9)
C21 Ir1 Cl1 89.34(9)
C22 Ir1 Cl1 92.96(9)
C1 N1 N2 106.0(2)
C1 N1 Ir1 127.9(2)
N2 N1 Ir1 124.48(18)
C3 N2 N1 111.5(2)
C3 N2 C6 130.0(2)
N1 N2 C6 117.3(2)
C7 N3 N4 104.0(2)
C9 N4 N3 112.8(2)
C9 N4 C6 126.5(2)
N3 N4 C6 120.6(2)
C12 N5 N6 104.2(2)
C14 N6 N5 113.0(2)
C14 N6 C6 125.9(3)
N5 N6 C6 121.1(2)
N1 C1 C2 109.2(3)
N1 C1 C4 121.0(3)
C2 C1 C4 129.7(3)
C3 C2 C1 107.3(3)
C3 C2 H2 126(2)
C1 C2 H2 127(2)
N2 C3 C2 106.0(3)
N2 C3 C5 124.5(3)
C2 C3 C5 129.6(3)
C1 C4 H4A 109.5
C1 C4 H4B 109.5
H4A C4 H4B 109.5
C1 C4 H4C 109.5
H4A C4 H4C 109.5
H4B C4 H4C 109.5
C3 C5 H5A 109.5
C3 C5 HB 109.5
H5A C5 HB 109.5
C3 C5 H5C 109.5
H5A C5 H5C 109.5
HB C5 H5C 109.5
N6 C6 N4 112.6(2)
N6 C6 N2 111.8(2)
N4 C6 N2 110.0(2)
N6 C6 H6 111(2)
N4 C6 H6 108(2)
N2 C6 H6 104(2)
N3 C7 C8 111.7(3)
N3 C7 C10 120.1(3)
C8 C7 C10 128.2(3)
C9 C8 C7 106.2(3)
C9 C8 H8 125(2)
C7 C8 H8 129(2)
N4 C9 C8 105.4(3)
N4 C9 C11 123.5(3)
C8 C9 C11 131.1(3)
C7 C10 H10A 109.5
C7 C10 H10B 109.5
H10A C10 H10B 109.5
C7 C10 H10C 109.5
H10A C10 H10C 109.5
H10B C10 H10C 109.5
C9 C11 H11A 109.5
C9 C11 H11B 109.5
H11A C11 H11B 109.5
C9 C11 H11C 109.5
H11A C11 H11C 109.5
H11B C11 H11C 109.5
N5 C12 C13 111.3(3)
N5 C12 C15 120.7(3)
C13 C12 C15 128.0(3)
C14 C13 C12 106.1(3)
C14 C13 H13 123(2)
C12 C13 H13 131(2)
N6 C14 C13 105.4(3)
N6 C14 C16 122.7(3)
C13 C14 C16 131.9(3)
C12 C15 H15A 109.5
C12 C15 H15B 109.5
H15A C15 H15B 109.5
C12 C15 H15C 109.5
H15A C15 H15C 109.5
H15B C15 H15C 109.5
C14 C16 H16A 109.5
C14 C16 H16B 109.5
H16A C16 H16B 109.5
C14 C16 H16C 109.5
H16A C16 H16C 109.5
H16B C16 H16C 109.5
C18 C17 C24 124.7(3)
C18 C17 Ir1 70.83(18)
C24 C17 Ir1 112.0(2)
C18 C17 H17 115(2)
C24 C17 H17 116(2)
Ir1 C17 H17 109(2)
C17 C18 C19 122.6(3)
C17 C18 Ir1 70.00(18)
C19 C18 Ir1 113.8(2)
C17 C18 H18 113(2)
C19 C18 H18 118(2)
Ir1 C18 H18 109(2)
C18 C19 C20 113.0(3)
C18 C19 H19A 109.0
C20 C19 H19A 109.0
C18 C19 H19B 109.0
C20 C19 H19B 109.0
H19A C19 H19B 107.8
C21 C20 C19 112.9(3)
C21 C20 H20B 109.0
C19 C20 H20B 109.0
C21 C20 H20A 109.0
C19 C20 H20A 109.0
H20B C20 H20A 107.8
C22 C21 C20 123.8(3)
C22 C21 Ir1 71.17(18)
C20 C21 Ir1 111.5(2)
C22 C21 H21 117(2)
C20 C21 H21 115(2)
Ir1 C21 H21 108(2)
C21 C22 C23 122.1(3)
C21 C22 Ir1 70.46(17)
C23 C22 Ir1 113.3(2)
C21 C22 H22 117(2)
C23 C22 H22 117(2)
Ir1 C22 H22 105(2)
C22 C23 C24 112.2(3)
C22 C23 H23A 109.2
C24 C23 H23A 109.2
C22 C23 H23B 109.2
C24 C23 H23B 109.2
H23A C23 H23B 107.9
C17 C24 C23 112.3(3)
C17 C24 H24B 109.2
C23 C24 H24B 109.2
C17 C24 H24A 109.2
C23 C24 H24A 109.2
H24B C24 H24A 107.9
C47 Ir31 C48 39.07(12)
C47 Ir31 N31 90.10(11)
C48 Ir31 N31 95.27(11)
C47 Ir31 C51 98.05(12)
C48 Ir31 C51 81.96(12)
N31 Ir31 C51 162.78(11)
C47 Ir31 C52 81.42(12)
C48 Ir31 C52 90.40(12)
N31 Ir31 C52 158.70(11)
C51 Ir31 C52 38.49(12)
C47 Ir31 Cl31 161.53(9)
C48 Ir31 Cl31 159.25(9)
N31 Ir31 Cl31 89.03(7)
C51 Ir31 Cl31 87.94(9)
C52 Ir31 Cl31 92.90(9)
C31 N31 N32 105.7(2)
C31 N31 Ir31 127.1(2)
N32 N31 Ir31 127.16(18)
C33 N32 N31 111.7(2)
C33 N32 C36 129.9(3)
N31 N32 C36 118.4(2)
C37 N33 N34 104.0(3)
C39 N34 N33 113.0(2)
C39 N34 C36 127.2(3)
N33 N34 C36 119.8(2)
C42 N35 N36 103.9(3)
N35 N36 C44 113.1(3)
N35 N36 C36 120.1(2)
C44 N36 C36 126.8(3)
N31 C31 C32 109.6(3)
N31 C31 C34 121.1(3)
C32 C31 C34 129.3(3)
C33 C32 C31 107.4(3)
C33 C32 H32 125(2)
C31 C32 H32 128(2)
N32 C33 C32 105.6(3)
N32 C33 C35 124.6(3)
C32 C33 C35 129.8(3)
C31 C34 H34A 109.5
C31 C34 H34B 109.5
H34A C34 H34B 109.5
C31 C34 H34C 109.5
H34A C34 H34C 109.5
H34B C34 H34C 109.5
C33 C35 H35A 109.5
C33 C35 H35B 109.5
H35A C35 H35B 109.5
C33 C35 H35C 109.5
H35A C35 H35C 109.5
H35B C35 H35C 109.5
N36 C36 N32 110.8(2)
N36 C36 N34 111.5(2)
N32 C36 N34 109.8(2)
N36 C36 H36 109(2)
N32 C36 H36 103(2)
N34 C36 H36 113(2)
N33 C37 C38 111.7(3)
N33 C37 C40 119.9(3)
C38 C37 C40 128.5(3)
C39 C38 C37 106.0(3)
C39 C38 H38 128(2)
C37 C38 H38 125(2)
N34 C39 C38 105.4(3)
N34 C39 C41 124.2(3)
C38 C39 C41 130.4(3)
C37 C40 H40C 109.5
C37 C40 H40B 109.5
H40C C40 H40B 109.5
C37 C40 H40A 109.5
H40C C40 H40A 109.5
H40B C40 H40A 109.5
C39 C41 H41A 109.5
C39 C41 H41B 109.5
H41A C41 H41B 109.5
C39 C41 H41C 109.5
H41A C41 H41C 109.5
H41B C41 H41C 109.5
N35 C42 C43 111.4(3)
N35 C42 C45 119.7(3)
C43 C42 C45 128.9(3)
C44 C43 C42 106.5(3)
C44 C43 H43 124(3)
C42 C43 H43 129(3)
C43 C44 N36 105.1(3)
C43 C44 C46 132.1(3)
N36 C44 C46 122.8(3)
C42 C45 H45A 109.5
C42 C45 H45B 109.5
H45A C45 H45B 109.5
C42 C45 H45C 109.5
H45A C45 H45C 109.5
H45B C45 H45C 109.5
C44 C46 H46A 109.5
C44 C46 H46B 109.5
H46A C46 H46B 109.5
C44 C46 H46C 109.5
H46A C46 H46C 109.5
H46B C46 H46C 109.5
C48 C47 C54 124.9(3)
C48 C47 Ir31 70.61(18)
C54 C47 Ir31 112.6(2)
C48 C47 H47 119(3)
C54 C47 H47 112(3)
Ir31 C47 H47 106(3)
C47 C48 C49 123.5(3)
C47 C48 Ir31 70.32(18)
C49 C48 Ir31 113.6(2)
C47 C48 H48 115(2)
C49 C48 H48 114(2)
Ir31 C48 H48 113(2)
C48 C49 C50 112.7(3)
C48 C49 H49A 109.0
C50 C49 H49A 109.0
C48 C49 H49B 109.0
C50 C49 H49B 109.0
H49A C49 H49B 107.8
C51 C50 C49 112.5(3)
C51 C50 H50 109.1
C49 C50 H50 109.1
C51 C50 H50B 109.1
C49 C50 H50B 109.1
H50 C50 H50B 107.8
C52 C51 C50 124.7(3)
C52 C51 Ir31 70.93(17)
C50 C51 Ir31 111.4(2)
C52 C51 H51 118(2)
C50 C51 H51 114(2)
Ir31 C51 H51 105(2)
C51 C52 C53 122.9(3)
C51 C52 Ir31 70.58(17)
C53 C52 Ir31 113.9(2)
C51 C52 H52 116(2)
C53 C52 H52 116(2)
Ir31 C52 H52 107(2)
C52 C53 C54 112.0(3)
C52 C53 H53A 109.2
C54 C53 H53A 109.2
C52 C53 H53B 109.2
C54 C53 H53B 109.2
H53A C53 H53B 107.9
C47 C54 C53 111.9(3)
C47 C54 H54A 109.2
C53 C54 H54A 109.2
C47 C54 H54B 109.2
C53 C54 H54B 109.2
H54A C54 H54B 107.9

loop_
_geom_bond_atom_site_label_1
_geom_bond_atom_site_label_2
_geom_bond_distance
Ir1 C17 2.104(3)
Ir1 N1 2.115(2)
Ir1 C18 2.115(3)
Ir1 C21 2.121(3)
Ir1 C22 2.131(3)
Ir1 Cl1 2.3449(7)
N1 C1 1.341(4)
N1 N2 1.371(3)
N2 C3 1.363(4)
N2 C6 1.457(4)
N3 C7 1.330(4)
N3 N4 1.371(3)
N4 C9 1.369(4)
N4 C6 1.456(4)
N5 C12 1.330(4)
N5 N6 1.366(4)
N6 C14 1.362(4)
N6 C6 1.430(4)
C1 C2 1.410(4)
C1 C4 1.487(4)
C2 C3 1.372(4)
C2 H2 0.86(4)
C3 C5 1.492(4)
C4 H4A 0.9800
C4 H4B 0.9800
C4 H4C 0.9800
C5 H5A 0.9800
C5 HB 0.9800
C5 H5C 0.9800
C6 H6 0.99(4)
C7 C8 1.407(4)
C7 C10 1.501(4)
C8 C9 1.374(4)
C8 H8 0.97(4)
C9 C11 1.493(4)
C10 H10A 0.9800
C10 H10B 0.9800
C10 H10C 0.9800
C11 H11A 0.9800
C11 H11B 0.9800
C11 H11C 0.9800
C12 C13 1.409(5)
C12 C15 1.495(4)
C13 C14 1.374(4)
C13 H13 0.88(4)
C14 C16 1.487(4)
C15 H15A 0.9800
C15 H15B 0.9800
C15 H15C 0.9800
C16 H16A 0.9800
C16 H16B 0.9800
C16 H16C 0.9800
C17 C18 1.414(5)
C17 C24 1.517(4)
C17 H17 0.93(3)
C18 C19 1.520(4)
C18 H18 0.96(4)
C19 C20 1.529(5)
C19 H19A 0.9900
C19 H19B 0.9900
C20 C21 1.522(5)
C20 H20B 0.9900
C20 H20A 0.9900
C21 C22 1.397(5)
C21 H21 0.99(4)
C22 C23 1.522(5)
C22 H22 0.91(4)
C23 C24 1.537(5)
C23 H23A 0.9900
C23 H23B 0.9900
C24 H24B 0.9900
C24 H24A 0.9900
Ir31 C47 2.108(3)
Ir31 C48 2.112(3)
Ir31 N31 2.117(3)
Ir31 C51 2.123(3)
Ir31 C52 2.127(3)
Ir31 Cl31 2.3429(8)
N31 C31 1.342(4)
N31 N32 1.372(3)
N32 C33 1.364(4)
N32 C36 1.452(4)
N33 C37 1.332(4)
N33 N34 1.369(3)
N34 C39 1.364(4)
N34 C36 1.457(4)
N35 C42 1.334(4)
N35 N36 1.366(4)
N36 C44 1.371(4)
N36 C36 1.443(4)
C31 C32 1.399(4)
C31 C34 1.489(4)
C32 C33 1.377(4)
C32 H32 0.94(4)
C33 C35 1.489(4)
C34 H34A 0.9800
C34 H34B 0.9800
C34 H34C 0.9800
C35 H35A 0.9800
C35 H35B 0.9800
C35 H35C 0.9800
C36 H36 0.95(4)
C37 C38 1.406(5)
C37 C40 1.498(4)
C38 C39 1.378(4)
C38 H38 0.92(4)
C39 C41 1.494(4)
C40 H40C 0.9800
C40 H40B 0.9800
C40 H40A 0.9800
C41 H41A 0.9800
C41 H41B 0.9800
C41 H41C 0.9800
C42 C43 1.406(5)
C42 C45 1.497(5)
C43 C44 1.369(5)
C43 H43 0.89(4)
C44 C46 1.484(5)
C45 H45A 0.9800
C45 H45B 0.9800
C45 H45C 0.9800
C46 H46A 0.9800
C46 H46B 0.9800
C46 H46C 0.9800
C47 C48 1.411(4)
C47 C54 1.514(4)
C47 H47 0.86(4)
C48 C49 1.522(4)
C48 H48 0.89(4)
C49 C50 1.534(4)
C49 H49A 0.9900
C49 H49B 0.9900
C50 C51 1.509(4)
C50 H50 0.9900
C50 H50B 0.9900
C51 C52 1.401(4)
C51 H51 0.90(4)
C52 C53 1.524(4)
C52 H52 0.93(4)
C53 C54 1.539(5)
C53 H53A 0.9900
C53 H53B 0.9900
C54 H54A 0.9900
C54 H54B 0.9900

loop_
_geom_torsion_atom_site_label_1
_geom_torsion_atom_site_label_2
_geom_torsion_atom_site_label_3
_geom_torsion_atom_site_label_4
_geom_torsion
C1 N1 N2 C3 -0.8(3)
Ir1 N1 N2 C3 165.69(19)
C1 N1 N2 C6 167.7(2)
Ir1 N1 N2 C6 -25.8(3)
C7 N3 N4 C9 0.5(3)
C7 N3 N4 C6 178.2(3)
C12 N5 N6 C14 1.1(3)
C12 N5 N6 C6 -179.7(3)
N2 N1 C1 C2 1.0(3)
Ir1 N1 C1 C2 -164.8(2)
N2 N1 C1 C4 -177.7(3)
Ir1 N1 C1 C4 16.5(4)
N1 C1 C2 C3 -0.9(3)
C4 C1 C2 C3 177.6(3)
N1 N2 C3 C2 0.2(3)
C6 N2 C3 C2 -166.4(3)
N1 N2 C3 C5 179.7(3)
C6 N2 C3 C5 13.1(5)
C1 C2 C3 N2 0.4(3)
C1 C2 C3 C5 -179.1(3)
C14 N6 C6 N4 88.2(3)
N5 N6 C6 N4 -90.9(3)
C14 N6 C6 N2 -147.3(3)
N5 N6 C6 N2 33.6(4)
C9 N4 C6 N6 -174.9(3)
N3 N4 C6 N6 7.8(4)
C9 N4 C6 N2 59.6(4)
N3 N4 C6 N2 -117.7(3)
C3 N2 C6 N6 -90.9(3)
N1 N2 C6 N6 103.1(3)
C3 N2 C6 N4 35.1(4)
N1 N2 C6 N4 -130.9(3)
N4 N3 C7 C8 -0.6(3)
N4 N3 C7 C10 -179.3(3)
N3 C7 C8 C9 0.5(4)
C10 C7 C8 C9 179.0(3)
N3 N4 C9 C8 -0.3(3)
C6 N4 C9 C8 -177.8(3)
N3 N4 C9 C11 178.6(3)
C6 N4 C9 C11 1.2(5)
C7 C8 C9 N4 -0.1(3)
C7 C8 C9 C11 -178.9(3)
N6 N5 C12 C13 -0.6(3)
N6 N5 C12 C15 -179.7(3)
N5 C12 C13 C14 0.0(4)
C15 C12 C13 C14 179.0(3)
N5 N6 C14 C13 -1.1(3)
C6 N6 C14 C13 179.7(3)
N5 N6 C14 C16 177.1(3)
C6 N6 C14 C16 -2.1(5)
C12 C13 C14 N6 0.7(3)
C12 C13 C14 C16 -177.3(3)
C24 C17 C18 C19 2.1(5)
Ir1 C17 C18 C19 106.0(3)
C24 C17 C18 Ir1 -103.9(3)
C17 C18 C19 C20 -90.8(4)
Ir1 C18 C19 C20 -10.1(4)
C18 C19 C20 C21 25.5(4)
C19 C20 C21 C22 52.4(4)
C19 C20 C21 Ir1 -28.8(3)
C20 C21 C22 C23 2.2(5)
Ir1 C21 C22 C23 105.9(3)
C20 C21 C22 Ir1 -103.7(3)
C21 C22 C23 C24 -93.7(4)
Ir1 C22 C23 C24 -12.9(3)
C18 C17 C24 C23 49.8(4)
Ir1 C17 C24 C23 -31.5(3)
C22 C23 C24 C17 28.8(4)
C31 N31 N32 C33 -1.2(3)
Ir31 N31 N32 C33 175.7(2)
C31 N31 N32 C36 176.7(3)
Ir31 N31 N32 C36 -6.4(4)
C37 N33 N34 C39 0.3(3)
C37 N33 N34 C36 178.7(3)
C42 N35 N36 C44 -0.2(3)
C42 N35 N36 C36 -178.1(3)
N32 N31 C31 C32 0.9(3)
Ir31 N31 C31 C32 -176.0(2)
N32 N31 C31 C34 -177.8(3)
Ir31 N31 C31 C34 5.3(4)
N31 C31 C32 C33 -0.4(4)
C34 C31 C32 C33 178.2(3)
N31 N32 C33 C32 0.9(3)
C36 N32 C33 C32 -176.6(3)
N31 N32 C33 C35 -177.9(3)
C36 N32 C33 C35 4.6(5)
C31 C32 C33 N32 -0.3(4)
C31 C32 C33 C35 178.4(3)
N35 N36 C36 N32 28.2(4)
C44 N36 C36 N32 -149.4(3)
N35 N36 C36 N34 -94.4(3)
C44 N36 C36 N34 88.0(4)
C33 N32 C36 N36 -83.9(4)
N31 N32 C36 N36 98.7(3)
C33 N32 C36 N34 39.7(4)
N31 N32 C36 N34 -137.7(3)
C39 N34 C36 N36 179.7(3)
N33 N34 C36 N36 1.6(4)
C39 N34 C36 N32 56.5(4)
N33 N34 C36 N32 -121.6(3)
N34 N33 C37 C38 -0.3(4)
N34 N33 C37 C40 -179.0(3)
N33 C37 C38 C39 0.2(4)
C40 C37 C38 C39 178.8(3)
N33 N34 C39 C38 -0.2(4)
C36 N34 C39 C38 -178.4(3)
N33 N34 C39 C41 178.3(3)
C36 N34 C39 C41 0.1(5)
C37 C38 C39 N34 0.0(3)
C37 C38 C39 C41 -178.4(3)
N36 N35 C42 C43 0.7(3)
N36 N35 C42 C45 -179.6(3)
N35 C42 C43 C44 -0.9(4)
C45 C42 C43 C44 179.4(3)
C42 C43 C44 N36 0.7(3)
C42 C43 C44 C46 -177.7(3)
N35 N36 C44 C43 -0.4(3)
C36 N36 C44 C43 177.4(3)
N35 N36 C44 C46 178.2(3)
C36 N36 C44 C46 -4.0(5)
C54 C47 C48 C49 1.3(5)
Ir31 C47 C48 C49 105.9(3)
C54 C47 C48 Ir31 -104.5(3)
C47 C48 C49 C50 -91.1(4)
Ir31 C48 C49 C50 -9.8(3)
C48 C49 C50 C51 26.6(4)
C49 C50 C51 C52 50.2(4)
C49 C50 C51 Ir31 -30.9(3)
C50 C51 C52 C53 3.2(5)
Ir31 C51 C52 C53 106.5(3)
C50 C51 C52 Ir31 -103.3(3)
C51 C52 C53 C54 -94.1(4)
Ir31 C52 C53 C54 -12.5(3)
C48 C47 C54 C53 49.9(4)
Ir31 C47 C54 C53 -31.5(3)
C52 C53 C54 C47 28.3(4)
